data_7219041
loop_
_publ_author_name
'Markovi\'c, Violeta'
'Joksovi\'c, Milan D.'

_publ_section_title
;
 &#x201C;On water&#x201D; synthesis of N-unsubstituted pyrazoles:
 semicarbazide hydrochloride as an alternative to hydrazine for
 preparation of pyrazole-3-carboxylate derivatives and 3,5-disubstituted
 pyrazoles
;
_journal_issue 2
_journal_name_full 'Green Chem.'
_journal_page_first 842
_journal_paper_doi 10.1039/C4GC02028F
_journal_volume 17
_journal_year 2015
_chemical_formula_moiety 'C12 H11 F N2 O2'
_chemical_formula_sum 'C12 H11 F N2 O2'
_chemical_formula_weight 234.23
_chemical_name_systematic ' Ethyl 5-(4-fluorophenyl)-1H-pyrazole-3-carboxylate'
_space_group_IT_number 14
_symmetry_cell_setting monoclinic
_symmetry_Int_Tables_number 14
_symmetry_space_group_name_Hall '-P 2yn'
_symmetry_space_group_name_H-M 'P 1 21/n 1'
_atom_sites_solution_hydrogens mixed
_atom_sites_solution_primary dual
_atom_sites_solution_secondary dual
_audit_creation_date 2014-09-19T18:30:47-00:00
_audit_creation_method 'WinGX routine CIF_UPDATE'
_cell_angle_alpha 90
_cell_angle_beta 106.074(5)
_cell_angle_gamma 90
_cell_formula_units_Z 4
_cell_length_a 14.5192(8)
_cell_length_b 4.9710(2)
_cell_length_c 16.4551(7)
_cell_measurement_reflns_used 2273
_cell_measurement_temperature 294(2)
_cell_measurement_theta_max 28.46
_cell_measurement_theta_min 4.289
_cell_volume 1141.21(10)
_computing_cell_refinement 'CrysAlisPro (Agilent Technologies, 2013)'
_computing_data_collection 'CrysAlisPro (Agilent Technologies, 2013)'
_computing_data_reduction 'CrysAlisPro (Agilent Technologies, 2013)'
_computing_molecular_graphics 'ORTEP for Windows (Farrugia, 1997)'
_computing_publication_material 'SHELXLE (H\"ubschle et al., 2011)'
_computing_structure_refinement 'SHELXL-2014/6 (Sheldrick, 2008)'
_computing_structure_solution 'SHELXT (Sheldrick, 2008)'
_diffrn_ambient_temperature 294(2)
_diffrn_detector 'CCD area detector'
_diffrn_detector_area_resol_mean 16.328
_diffrn_measured_fraction_theta_full 0.998
_diffrn_measured_fraction_theta_max 0.896
_diffrn_measurement_device '\k-geometry diffractometer'
_diffrn_measurement_device_type 'Gemini S (Agilent Technologies)'
_diffrn_measurement_method '\w scans'
_diffrn_measurement_specimen_support 'glass fiber'
_diffrn_orient_matrix_UB_11 0.044812
_diffrn_orient_matrix_UB_12 -0.0029649
_diffrn_orient_matrix_UB_13 0.0312787
_diffrn_orient_matrix_UB_21 0.0239528
_diffrn_orient_matrix_UB_22 -0.002066
_diffrn_orient_matrix_UB_23 -0.0321552
_diffrn_orient_matrix_UB_31 0.0012637
_diffrn_orient_matrix_UB_32 0.1426836
_diffrn_orient_matrix_UB_33 0.0001625
_diffrn_radiation_collimation '0.8 mm'
_diffrn_radiation_monochromator graphite
_diffrn_radiation_probe x-ray
_diffrn_radiation_type MoK\a
_diffrn_radiation_wavelength 0.71073
_diffrn_reflns_av_R_equivalents 0.0242
_diffrn_reflns_av_unetI/netI 0.0257
_diffrn_reflns_Laue_measured_fraction_full 0.998
_diffrn_reflns_Laue_measured_fraction_max 0.896
_diffrn_reflns_limit_h_max 18
_diffrn_reflns_limit_h_min -15
_diffrn_reflns_limit_k_max 6
_diffrn_reflns_limit_k_min -6
_diffrn_reflns_limit_l_max 22
_diffrn_reflns_limit_l_min -21
_diffrn_reflns_number 8237
_diffrn_reflns_point_group_measured_fraction_full 0.998
_diffrn_reflns_point_group_measured_fraction_max 0.896
_diffrn_reflns_theta_full 26.32
_diffrn_reflns_theta_max 28.811
_diffrn_reflns_theta_min 3.317
_diffrn_source 'fine focus sealed X-ray tube'
_diffrn_source_current 50
_diffrn_source_power 2
_diffrn_source_type 'Enhance (Mo (Agilent Technologies)'
_diffrn_source_voltage 40
_exptl_absorpt_coefficient_mu 0.105
_exptl_absorpt_correction_T_max 1
_exptl_absorpt_correction_T_min 0.64703
_exptl_absorpt_correction_type multi-scan
_exptl_absorpt_process_details
; Empirical absorption correction using spherical harmonics,
implemented in SCALE3 ABSPACK scaling algorithm using CrysAlisPro 
(Agilent Technologies, 2013).
;
_exptl_crystal_colour colorless
_exptl_crystal_density_diffrn 1.363
_exptl_crystal_description plate
_exptl_crystal_F_000 488
_exptl_crystal_size_max 0.78
_exptl_crystal_size_mid 0.30
_exptl_crystal_size_min 0.06
_refine_diff_density_max 0.199
_refine_diff_density_min -0.173
_refine_diff_density_rms 0.039
_refine_ls_extinction_method none
_refine_ls_goodness_of_fit_ref 1.04
_refine_ls_hydrogen_treatment mixed
_refine_ls_matrix_type full
_refine_ls_number_parameters 159
_refine_ls_number_reflns 2670
_refine_ls_number_restraints 0
_refine_ls_restrained_S_all 1.04
_refine_ls_R_factor_all 0.0685
_refine_ls_R_factor_gt 0.0483
_refine_ls_shift/su_max 0
_refine_ls_shift/su_mean 0
_refine_ls_structure_factor_coef Fsqd
_refine_ls_weighting_details 'w=1/[\s^2^(Fo^2^)+(0.0692P)^2^+0.1811P] where P=(Fo^2^+2Fc^2^)/3'
_refine_ls_weighting_scheme calc
_refine_ls_wR_factor_gt 0.1277
_refine_ls_wR_factor_ref 0.1422
_reflns_number_gt 1927
_reflns_number_total 2670
_reflns_threshold_expression 'I > 2\s(I)'
_cod_data_source_file c4gc02028f2.cif
_cod_data_source_block I
_cod_depositor_comments 'Adding full bibliography for 7219041.cif.'
_cod_original_cell_volume 1141.21(9)
_cod_original_sg_symbol_H-M 'P 21/n'
_cod_database_code 7219041
_shelx_estimated_absorpt_t_min 0.92
_shelx_estimated_absorpt_t_max 0.994

loop_
_symmetry_equiv_pos_as_xyz
'x, y, z'
'-x+1/2, y+1/2, -z+1/2'
'-x, -y, -z'
'x-1/2, -y-1/2, z-1/2'

loop_
_atom_site_label
_atom_site_type_symbol
_atom_site_fract_x
_atom_site_fract_y
_atom_site_fract_z
_atom_site_U_iso_or_equiv
_atom_site_adp_type
_atom_site_occupancy
_atom_site_calc_flag
F1 F 0.19878(12) 1.0302(3) 0.66851(8) 0.1135(5) Uani 1 d
O1 O 0.50750(10) -0.1008(3) 0.36674(8) 0.0740(4) Uani 1 d
O2 O 0.44929(10) 0.0658(3) 0.23628(7) 0.0743(4) Uani 1 d
N1 N 0.29475(10) 0.5661(3) 0.33600(7) 0.0505(3) Uani 1 d
H1 H 0.2522(13) 0.683(4) 0.3120(11) 0.061(5) Uiso 1 d
N2 N 0.33537(9) 0.4123(3) 0.28852(7) 0.0514(3) Uani 1 d
C1 C 0.45761(12) 0.0565(3) 0.31914(10) 0.0551(4) Uani 1 d
C2 C 0.50309(19) -0.1334(5) 0.20362(14) 0.0955(7) Uani 1 d
H2A H 0.4729 -0.3085 0.2012 0.115 Uiso 1 calc
H2B H 0.568 -0.1462 0.2403 0.115 Uiso 1 calc
C3 C 0.39823(10) 0.2601(3) 0.34503(8) 0.0486(4) Uani 1 d
C4 C 0.39710(11) 0.3194(3) 0.42773(9) 0.0514(4) Uani 1 d
H4 H 0.4342 0.2407 0.4773 0.062 Uiso 1 calc
C5 C 0.32961(11) 0.5186(3) 0.42041(8) 0.0471(4) Uani 1 d
C6 C 0.5045(2) -0.0492(7) 0.11911(16) 0.1217(10) Uani 1 d
H6A H 0.5341 -0.1868 0.094 0.183 Uiso 1 calc
H6B H 0.5404 0.1148 0.1229 0.183 Uiso 1 calc
H6C H 0.4401 -0.0203 0.0849 0.183 Uiso 1 calc
C7 C 0.29456(11) 0.6586(3) 0.48417(8) 0.0497(4) Uani 1 d
C8 C 0.32806(14) 0.5811(4) 0.56856(10) 0.0660(5) Uani 1 d
H8 H 0.373 0.4437 0.5835 0.079 Uiso 1 calc
C9 C 0.29559(16) 0.7051(4) 0.63028(11) 0.0765(6) Uani 1 d
H9 H 0.318 0.6517 0.6865 0.092 Uiso 1 calc
C10 C 0.23066(16) 0.9052(4) 0.60784(12) 0.0743(5) Uani 1 d
C11 C 0.19620(17) 0.9908(4) 0.52634(13) 0.0790(6) Uani 1 d
H11 H 0.152 1.1305 0.5127 0.095 Uiso 1 calc
C12 C 0.22849(14) 0.8650(4) 0.46426(10) 0.0649(5) Uani 1 d
H12 H 0.2053 0.9204 0.4083 0.078 Uiso 1 calc

loop_
_atom_site_aniso_label
_atom_site_aniso_U_11
_atom_site_aniso_U_22
_atom_site_aniso_U_33
_atom_site_aniso_U_23
_atom_site_aniso_U_13
_atom_site_aniso_U_12
F1 0.1523(14) 0.1308(11) 0.0738(8) -0.0203(8) 0.0584(9) 0.0185(10)
O1 0.0797(9) 0.0786(8) 0.0584(7) 0.0115(6) 0.0103(6) 0.0201(7)
O2 0.0932(10) 0.0859(9) 0.0443(6) 0.0000(6) 0.0197(6) 0.0235(7)
N1 0.0563(8) 0.0580(8) 0.0311(6) 0.0004(5) 0.0021(5) 0.0037(6)
N2 0.0571(8) 0.0600(8) 0.0323(6) -0.0021(5) 0.0042(5) 0.0007(6)
C1 0.0568(9) 0.0628(9) 0.0420(8) 0.0012(7) 0.0075(7) -0.0017(7)
C2 0.1144(19) 0.1039(17) 0.0740(13) -0.0078(12) 0.0359(13) 0.0334(14)
C3 0.0516(8) 0.0547(8) 0.0347(7) 0.0020(6) 0.0041(6) -0.0050(7)
C4 0.0566(9) 0.0604(9) 0.0325(7) 0.0063(6) 0.0044(6) -0.0006(7)
C5 0.0518(8) 0.0550(8) 0.0304(7) 0.0021(6) 0.0043(6) -0.0069(6)
C6 0.130(2) 0.167(3) 0.0772(16) -0.0151(17) 0.0446(16) 0.037(2)
C7 0.0565(9) 0.0555(8) 0.0344(7) -0.0004(6) 0.0080(6) -0.0091(7)
C8 0.0793(12) 0.0779(11) 0.0375(8) 0.0021(8) 0.0109(8) 0.0058(9)
C9 0.1013(15) 0.0908(14) 0.0380(8) -0.0003(9) 0.0205(9) 0.0017(12)
C10 0.0927(14) 0.0860(13) 0.0523(10) -0.0133(9) 0.0336(10) -0.0056(11)
C11 0.0941(15) 0.0817(13) 0.0652(12) -0.0004(10) 0.0290(11) 0.0180(11)
C12 0.0781(12) 0.0724(11) 0.0427(8) 0.0039(8) 0.0140(8) 0.0082(9)

loop_
_atom_type_symbol
_atom_type_description
_atom_type_scat_dispersion_real
_atom_type_scat_dispersion_imag
_atom_type_scat_source
C C 0.0033 0.0016 'International Tables Vol C Tables 4.2.6.8 and 6.1.1.4'
H H 0 0 'International Tables Vol C Tables 4.2.6.8 and 6.1.1.4'
N N 0.0061 0.0033 'International Tables Vol C Tables 4.2.6.8 and 6.1.1.4'
O O 0.0106 0.006 'International Tables Vol C Tables 4.2.6.8 and 6.1.1.4'
F F 0.0171 0.0103 'International Tables Vol C Tables 4.2.6.8 and 6.1.1.4'

loop_
_geom_angle_atom_site_label_1
_geom_angle_atom_site_label_2
_geom_angle_atom_site_label_3
_geom_angle
C1 O2 C2 116.63(15)
N2 N1 C5 113.36(13)
N2 N1 H1 119.5(12)
C5 N1 H1 127.1(12)
N1 N2 C3 104.01(11)
O1 C1 O2 123.85(16)
O1 C1 C3 123.92(14)
O2 C1 C3 112.23(13)
O2 C2 C6 108.0(2)
O2 C2 H2A 110.1
C6 C2 H2A 110.1
O2 C2 H2B 110.1
C6 C2 H2B 110.1
H2A C2 H2B 108.4
N2 C3 C4 111.54(13)
N2 C3 C1 121.96(13)
C4 C3 C1 126.49(13)
C5 C4 C3 105.48(12)
C5 C4 H4 127.3
C3 C4 H4 127.3
N1 C5 C4 105.61(13)
N1 C5 C7 122.99(14)
C4 C5 C7 131.37(13)
C2 C6 H6A 109.5
C2 C6 H6B 109.5
H6A C6 H6B 109.5
C2 C6 H6C 109.5
H6A C6 H6C 109.5
H6B C6 H6C 109.5
C12 C7 C8 118.04(15)
C12 C7 C5 122.70(13)
C8 C7 C5 119.26(15)
C9 C8 C7 121.00(18)
C9 C8 H8 119.5
C7 C8 H8 119.5
C10 C9 C8 118.91(17)
C10 C9 H9 120.5
C8 C9 H9 120.5
C9 C10 F1 119.29(17)
C9 C10 C11 122.51(17)
F1 C10 C11 118.2(2)
C10 C11 C12 118.54(19)
C10 C11 H11 120.7
C12 C11 H11 120.7
C7 C12 C11 121.00(16)
C7 C12 H12 119.5
C11 C12 H12 119.5

loop_
_geom_bond_atom_site_label_1
_geom_bond_atom_site_label_2
_geom_bond_distance
F1 C10 1.361(2)
O1 C1 1.1983(19)
O2 C1 1.3359(19)
O2 C2 1.453(2)
N1 N2 1.3409(18)
N1 C5 1.3608(17)
N1 H1 0.859(19)
N2 C3 1.3416(18)
C1 C3 1.467(2)
C2 C6 1.458(3)
C2 H2A 0.97
C2 H2B 0.97
C3 C4 1.3969(19)
C4 C5 1.375(2)
C4 H4 0.93
C5 C7 1.463(2)
C6 H6A 0.96
C6 H6B 0.96
C6 H6C 0.96
C7 C12 1.381(2)
C7 C8 1.393(2)
C8 C9 1.378(2)
C8 H8 0.93
C9 C10 1.350(3)
C9 H9 0.93
C10 C11 1.363(3)
C11 C12 1.385(2)
C11 H11 0.93
C12 H12 0.93

loop_
_geom_hbond_atom_site_label_D
_geom_hbond_atom_site_label_H
_geom_hbond_atom_site_label_A
_geom_hbond_distance_DH
_geom_hbond_distance_HA
_geom_hbond_distance_DA
_geom_hbond_angle_DHA
_geom_hbond_site_symmetry_A
N1 H1 N2 0.859(19) 2.119(19) 2.9301(18) 157.2(16) 2

loop_
_geom_torsion_atom_site_label_1
_geom_torsion_atom_site_label_2
_geom_torsion_atom_site_label_3
_geom_torsion_atom_site_label_4
_geom_torsion
C5 N1 N2 C3 0.29(17)
C2 O2 C1 O1 1.5(3)
C2 O2 C1 C3 -178.20(17)
C1 O2 C2 C6 -165.7(2)
N1 N2 C3 C4 -0.19(17)
N1 N2 C3 C1 178.80(13)
O1 C1 C3 N2 -172.38(16)
O2 C1 C3 N2 7.3(2)
O1 C1 C3 C4 6.4(3)
O2 C1 C3 C4 -173.89(15)
N2 C3 C4 C5 0.03(17)
C1 C3 C4 C5 -178.90(14)
N2 N1 C5 C4 -0.28(17)
N2 N1 C5 C7 -178.70(13)
C3 C4 C5 N1 0.15(16)
C3 C4 C5 C7 178.38(15)
N1 C5 C7 C12 -5.1(2)
C4 C5 C7 C12 176.89(17)
N1 C5 C7 C8 174.33(15)
C4 C5 C7 C8 -3.6(3)
C12 C7 C8 C9 0.6(3)
C5 C7 C8 C9 -178.91(17)
C7 C8 C9 C10 -0.3(3)
C8 C9 C10 F1 -179.48(18)
C8 C9 C10 C11 -0.3(3)
C9 C10 C11 C12 0.7(3)
F1 C10 C11 C12 179.85(19)
C8 C7 C12 C11 -0.2(3)
C5 C7 C12 C11 179.27(17)
C10 C11 C12 C7 -0.4(3)
